data_4316118
loop_
_publ_author_name
'H\'ector Mart\'inez-Garc\'ia'
'Dolores Morales'
'Julio P\'erez'
'Marcos Puerto'
'Daniel Miguel'

_publ_contact_author
;    JULIO PEREZ
     Departamento de Quimica Organica e Inorganica
     IUQOEM - Facultad de Quimica
     Universidad de Oviedo-CSIC
     C/ Julian Claveria s/n
     33006 Oviedo  (ASTURIAS)
     SPAIN
;
_publ_contact_author_email moralesdolores.uo@uniovi.es
_publ_contact_author_fax +34-85-103446
_publ_contact_author_phone +34-85-103467
_publ_section_title
;
 1,3,5-Tris(thiocyanatomethyl)mesitylene as a Ligand. Pseudooctahedral
 Molybdenum, Manganese, and Rhenium Carbonyl Complexes and Copper and
 Silver Dimers. Copper-Catalyzed Carbene- and Nitrene-Transfer Reactions
;
_journal_name_full 'Inorganic Chemistry'
_journal_page_first 6974
_journal_page_last 6985
_journal_paper_doi 10.1021/ic1006082
_journal_volume 49
_journal_year 2010
_chemical_formula_sum 'C54 H36 B Cl2 F24 Mo N3 O2 S3'
_chemical_formula_weight 1488.69
_chemical_name_systematic
; 
 ? 
;
_space_group_IT_number 2
_symmetry_cell_setting triclinic
_symmetry_space_group_name_Hall '-P 1'
_symmetry_space_group_name_H-M 'P -1'
_atom_sites_solution_hydrogens geom
_atom_sites_solution_primary direct
_atom_sites_solution_secondary difmap
_audit_creation_method SHELXL-97
_cell_angle_alpha 72.58(2)
_cell_angle_beta 74.470(19)
_cell_angle_gamma 72.62(2)
_cell_formula_units_Z 2
_cell_length_a 10.496(11)
_cell_length_b 17.091(18)
_cell_length_c 18.91(2)
_cell_measurement_temperature 293(2)
_cell_volume 3029(6)
_computing_cell_refinement 'Bruker SMART'
_computing_data_collection 'Bruker SMART'
_computing_data_reduction 'Bruker SHELXTL'
_computing_molecular_graphics 'Bruker SHELXTL'
_computing_publication_material 'Bruker SHELXTL'
_computing_structure_refinement 'SHELXL-97 (Sheldrick, 1997)'
_computing_structure_solution 'SHELXS-97 (Sheldrick, 1990)'
_diffrn_ambient_temperature 293(2)
_diffrn_measured_fraction_theta_full 0.966
_diffrn_measured_fraction_theta_max 0.966
_diffrn_measurement_device_type 'CCD area detector'
_diffrn_measurement_method 'phi and omega scans'
_diffrn_radiation_monochromator graphite
_diffrn_radiation_source 'fine-focus sealed tube'
_diffrn_radiation_type MoK\a
_diffrn_radiation_wavelength 0.71073
_diffrn_reflns_av_R_equivalents 0.0191
_diffrn_reflns_av_sigmaI/netI 0.0233
_diffrn_reflns_limit_h_max 11
_diffrn_reflns_limit_h_min -11
_diffrn_reflns_limit_k_max 11
_diffrn_reflns_limit_k_min -18
_diffrn_reflns_limit_l_max 20
_diffrn_reflns_limit_l_min -20
_diffrn_reflns_number 13480
_diffrn_reflns_theta_full 23.36
_diffrn_reflns_theta_max 23.36
_diffrn_reflns_theta_min 1.15
_exptl_absorpt_coefficient_mu 0.526
_exptl_absorpt_correction_T_max 1.000000
_exptl_absorpt_correction_T_min 0.702952
_exptl_absorpt_correction_type multi-scan
_exptl_absorpt_process_details SADABS
_exptl_crystal_colour YELLOW
_exptl_crystal_density_diffrn 1.632
_exptl_crystal_density_method 'not measured'
_exptl_crystal_description BLOCK
_exptl_crystal_F_000 1484
_exptl_crystal_size_max 0.48
_exptl_crystal_size_mid 0.47
_exptl_crystal_size_min 0.21
_refine_diff_density_max 1.207
_refine_diff_density_min -0.702
_refine_diff_density_rms 0.082
_refine_ls_extinction_method none
_refine_ls_goodness_of_fit_ref 1.028
_refine_ls_hydrogen_treatment constr
_refine_ls_matrix_type full
_refine_ls_number_parameters 836
_refine_ls_number_reflns 8526
_refine_ls_number_restraints 0
_refine_ls_restrained_S_all 1.028
_refine_ls_R_factor_all 0.0815
_refine_ls_R_factor_gt 0.0687
_refine_ls_shift/su_max 0.001
_refine_ls_shift/su_mean 0.000
_refine_ls_structure_factor_coef Fsqd
_refine_ls_weighting_details 'calc w=1/[\s^2^(Fo^2^)+(0.0888P)^2^+10.3775P] where P=(Fo^2^+2Fc^2^)/3'
_refine_ls_weighting_scheme calc
_refine_ls_wR_factor_gt 0.1744
_refine_ls_wR_factor_ref 0.1888
_reflns_number_gt 7090
_reflns_number_total 8526
_reflns_threshold_expression >2sigma(I)
_cod_data_source_file ic1006082_si_002_3.cif
_cod_data_source_block Compound_2_dm608am
_cod_depositor_comments
;
The following automatic conversions were performed:

'_symmetry_cell_setting' value 'Triclinic' changed to 'triclinic'
according to the built-in table from CIF Core dictionary named
'cif_core.dic' version 2.4.1 from 2010-06-29.

Automatic conversion script
Id: cif_fix_values 1646 2011-03-28 12:23:43Z adriana 
;
_cod_original_cell_volume 3029(5)
_cod_database_code 4316118

loop_
_symmetry_equiv_pos_as_xyz
'x, y, z'
'-x, -y, -z'

loop_
_atom_site_label
_atom_site_type_symbol
_atom_site_fract_x
_atom_site_fract_y
_atom_site_fract_z
_atom_site_U_iso_or_equiv
_atom_site_adp_type
_atom_site_occupancy
_atom_site_symmetry_multiplicity
_atom_site_calc_flag
_atom_site_refinement_flags
_atom_site_disorder_assembly
_atom_site_disorder_group
Mo1 Mo 0.65053(5) 0.63187(4) 0.74009(3) 0.0527(2) Uani 1 1 d . . .
S1 S 0.23345(16) 0.58113(12) 0.93034(9) 0.0659(5) Uani 1 1 d . . .
S2 S 0.36624(18) 0.69809(16) 0.54573(10) 0.0838(6) Uani 1 1 d . . .
S3 S 0.3957(2) 0.92250(13) 0.75725(15) 0.0906(7) Uani 1 1 d . . .
N1 N 0.5281(5) 0.6609(3) 0.6527(3) 0.0572(13) Uani 1 1 d . . .
N2 N 0.5376(5) 0.7583(4) 0.7474(3) 0.0613(13) Uani 1 1 d . . .
N3 N 0.4674(5) 0.6029(3) 0.8205(3) 0.0512(11) Uani 1 1 d . . .
C1 C 0.7994(7) 0.6815(6) 0.6738(4) 0.082(2) Uani 1 1 d . . .
O1 O 0.8861(6) 0.7125(5) 0.6390(4) 0.130(3) Uani 1 1 d . . .
C2 C 0.7473(6) 0.6261(5) 0.8178(4) 0.0650(17) Uani 1 1 d . . .
O2 O 0.8063(5) 0.6242(4) 0.8609(3) 0.0946(18) Uani 1 1 d . . .
C3 C 0.4609(6) 0.6765(4) 0.6103(3) 0.0545(15) Uani 1 1 d . . .
C4 C 0.4763(7) 0.8248(5) 0.7509(4) 0.0609(16) Uani 1 1 d . . .
C5 C 0.3709(6) 0.5953(4) 0.8636(3) 0.0488(13) Uani 1 1 d . . .
C6 C 0.7360(8) 0.4920(5) 0.7979(5) 0.085(2) Uani 1 1 d . . .
H6A H 0.8312 0.4758 0.8016 0.102 Uiso 1 1 calc R . .
H6B H 0.6775 0.4663 0.8424 0.102 Uiso 1 1 calc R . .
C7 C 0.7077(8) 0.4988(5) 0.7282(5) 0.079(2) Uani 1 1 d . . .
C8 C 0.7890(8) 0.5417(6) 0.6662(5) 0.094(3) Uani 1 1 d . . .
H8A H 0.7686 0.5507 0.6169 0.113 Uiso 1 1 calc R . .
H8B H 0.8856 0.5273 0.6663 0.113 Uiso 1 1 calc R . .
C9 C 0.5973(10) 0.4641(5) 0.7202(6) 0.107(3) Uani 1 1 d . . .
H9A H 0.5657 0.4955 0.6743 0.161 Uiso 1 1 calc R . .
H9B H 0.5230 0.4689 0.7625 0.161 Uiso 1 1 calc R . .
H9C H 0.6330 0.4058 0.7188 0.161 Uiso 1 1 calc R . .
C12 C 0.1968(6) 0.7414(5) 0.5974(4) 0.0632(17) Uani 1 1 d . . .
H12A H 0.1574 0.7948 0.5657 0.076 Uiso 1 1 calc R . .
H12B H 0.1394 0.7032 0.6052 0.076 Uiso 1 1 calc R . .
C13 C 0.2210(7) 0.9271(4) 0.7517(4) 0.0707(18) Uani 1 1 d . . .
H13A H 0.1594 0.9437 0.7959 0.085 Uiso 1 1 calc R . .
H13B H 0.1970 0.9706 0.7076 0.085 Uiso 1 1 calc R . .
C11 C 0.0984(6) 0.6507(4) 0.8797(3) 0.0599(16) Uani 1 1 d . . .
H11A H 0.0544 0.6157 0.8670 0.072 Uiso 1 1 calc R . .
H11B H 0.0307 0.6819 0.9138 0.072 Uiso 1 1 calc R . .
C28 C 0.2607(9) 0.8931(5) 0.6050(4) 0.086(2) Uani 1 1 d . . .
H28A H 0.2832 0.8683 0.5625 0.128 Uiso 1 1 calc R . .
H28B H 0.3392 0.9077 0.6094 0.128 Uiso 1 1 calc R . .
H28C H 0.1883 0.9429 0.5978 0.128 Uiso 1 1 calc R . .
C29 C 0.1485(7) 0.8046(5) 0.8902(4) 0.0709(18) Uani 1 1 d . . .
H29A H 0.0634 0.8440 0.9013 0.106 Uiso 1 1 calc R . .
H29B H 0.2220 0.8277 0.8892 0.106 Uiso 1 1 calc R . .
H29C H 0.1508 0.7527 0.9285 0.106 Uiso 1 1 calc R . .
C27 C 0.1546(7) 0.6097(4) 0.7349(4) 0.0691(18) Uani 1 1 d . . .
H27A H 0.2025 0.5665 0.7708 0.104 Uiso 1 1 calc R . .
H27B H 0.1955 0.6015 0.6849 0.104 Uiso 1 1 calc R . .
H27C H 0.0611 0.6069 0.7464 0.104 Uiso 1 1 calc R . .
C23 C 0.1927(5) 0.7558(4) 0.6727(3) 0.0522(14) Uani 1 1 d . . .
C24 C 0.2157(6) 0.8305(4) 0.6762(3) 0.0558(15) Uani 1 1 d . . .
C25 C 0.1995(6) 0.8459(4) 0.7470(4) 0.0549(15) Uani 1 1 d . . .
C26 C 0.1634(5) 0.7875(4) 0.8135(3) 0.0500(14) Uani 1 1 d . . .
C21 C 0.1429(5) 0.7124(4) 0.8090(3) 0.0474(13) Uani 1 1 d . . .
C22 C 0.1620(5) 0.6942(4) 0.7386(3) 0.0505(14) Uani 1 1 d . . .
B51 B 0.4683(6) 0.8021(4) 0.2269(3) 0.0400(13) Uani 1 1 d . . .
C51 C 0.4716(5) 0.9002(3) 0.1805(3) 0.0400(12) Uani 1 1 d . . .
C52 C 0.5839(5) 0.9197(3) 0.1259(3) 0.0446(12) Uani 1 1 d . . .
H52 H 0.6605 0.8764 0.1175 0.054 Uiso 1 1 calc R . .
C53 C 0.5853(6) 1.0011(4) 0.0839(3) 0.0495(14) Uani 1 1 d . . .
C54 C 0.4746(7) 1.0665(4) 0.0934(4) 0.0598(16) Uani 1 1 d . . .
H54 H 0.4746 1.1210 0.0640 0.072 Uiso 1 1 calc R . .
C55 C 0.3639(6) 1.0496(4) 0.1475(4) 0.0559(15) Uani 1 1 d . . .
C56 C 0.3634(6) 0.9685(3) 0.1909(3) 0.0479(13) Uani 1 1 d . . .
H56 H 0.2876 0.9596 0.2284 0.058 Uiso 1 1 calc R . .
C57 C 0.7086(7) 1.0188(4) 0.0282(3) 0.0607(16) Uani 1 1 d . . .
C58 C 0.2432(8) 1.1200(4) 0.1603(5) 0.080(2) Uani 1 1 d . . .
C61 C 0.3118(5) 0.7909(3) 0.2582(3) 0.0376(11) Uani 1 1 d . . .
C62 C 0.2665(5) 0.7442(3) 0.3299(3) 0.0416(12) Uani 1 1 d . . .
H62 H 0.3256 0.7213 0.3638 0.050 Uiso 1 1 calc R . .
C63 C 0.1376(5) 0.7307(4) 0.3523(3) 0.0469(13) Uani 1 1 d . . .
C64 C 0.0455(6) 0.7650(4) 0.3047(3) 0.0543(15) Uani 1 1 d . . .
H64 H -0.0418 0.7558 0.3200 0.065 Uiso 1 1 calc R . .
C65 C 0.0861(5) 0.8136(4) 0.2337(3) 0.0485(13) Uani 1 1 d . . .
C66 C 0.2153(5) 0.8266(3) 0.2112(3) 0.0445(12) Uani 1 1 d . . .
H66 H 0.2398 0.8601 0.1633 0.053 Uiso 1 1 calc R . .
C67 C 0.0947(7) 0.6802(5) 0.4294(4) 0.072(2) Uani 1 1 d . . .
C68 C -0.0094(7) 0.8508(5) 0.1814(4) 0.0701(19) Uani 1 1 d . . .
C71 C 0.5477(5) 0.7425(3) 0.1662(3) 0.0399(11) Uani 1 1 d . . .
C72 C 0.6871(5) 0.7076(3) 0.1562(3) 0.0439(12) Uani 1 1 d . . .
H72 H 0.7362 0.7155 0.1867 0.053 Uiso 1 1 calc R . .
C73 C 0.7557(5) 0.6614(3) 0.1028(3) 0.0481(13) Uani 1 1 d . . .
C74 C 0.6897(6) 0.6491(4) 0.0551(3) 0.0522(14) Uani 1 1 d . . .
H74 H 0.7369 0.6196 0.0181 0.063 Uiso 1 1 calc R . .
C75 C 0.5512(6) 0.6819(3) 0.0635(3) 0.0493(13) Uani 1 1 d . . .
C76 C 0.4823(5) 0.7266(3) 0.1182(3) 0.0442(12) Uani 1 1 d . . .
H76 H 0.3885 0.7469 0.1232 0.053 Uiso 1 1 calc R . .
C77 C 0.9037(6) 0.6259(5) 0.0975(4) 0.0643(17) Uani 1 1 d . . .
C78 C 0.4763(7) 0.6682(4) 0.0132(4) 0.0637(17) Uani 1 1 d . . .
C81 C 0.5471(5) 0.7723(3) 0.2981(3) 0.0372(11) Uani 1 1 d . . .
C82 C 0.5941(5) 0.6872(3) 0.3304(3) 0.0427(12) Uani 1 1 d . . .
H82 H 0.5816 0.6474 0.3100 0.051 Uiso 1 1 calc R . .
C83 C 0.6588(5) 0.6589(3) 0.3916(3) 0.0449(13) Uani 1 1 d . . .
C84 C 0.6767(5) 0.7155(4) 0.4241(3) 0.0465(13) Uani 1 1 d . . .
H84 H 0.7203 0.6970 0.4651 0.056 Uiso 1 1 calc R . .
C85 C 0.6288(6) 0.8003(4) 0.3950(3) 0.0458(13) Uani 1 1 d . . .
C86 C 0.5662(5) 0.8282(3) 0.3329(3) 0.0423(12) Uani 1 1 d . . .
H86 H 0.5361 0.8859 0.3138 0.051 Uiso 1 1 calc R . .
C87 C 0.7073(8) 0.5681(4) 0.4232(4) 0.0684(19) Uani 1 1 d . . .
C88 C 0.6467(8) 0.8616(4) 0.4311(4) 0.0653(17) Uani 1 1 d . . .
F1 F 0.7807(8) 0.9572(5) -0.0012(4) 0.174(4) Uani 1 1 d . . .
F2 F 0.7942(5) 1.0337(5) 0.0566(3) 0.130(2) Uani 1 1 d . . .
F3 F 0.6859(6) 1.0794(6) -0.0282(4) 0.188(4) Uani 1 1 d . . .
Cl91 Cl 0.1309(17) 0.9297(6) 0.4049(7) 0.195(6) Uani 0.50 1 d PG . .
C90 C 0.104(3) 1.0397(6) 0.3672(11) 0.225(19) Uani 0.50 1 d PG . .
H90A H 0.1627 1.0520 0.3179 0.270 Uiso 0.50 1 d PG . .
H90B H 0.0103 1.0642 0.3616 0.270 Uiso 0.50 1 d PG . .
Cl92 Cl 0.1434(16) 1.0817(6) 0.4312(9) 0.253(6) Uani 0.50 1 d PG . .
F4 F 0.2549(6) 1.1612(4) 0.2059(4) 0.150(3) Uani 1 1 d . . .
F5 F 0.2201(7) 1.1773(3) 0.0980(4) 0.146(2) Uani 1 1 d . . .
F6 F 0.1309(5) 1.0954(3) 0.1894(5) 0.147(3) Uani 1 1 d . . .
F7 F 0.1871(6) 0.6421(4) 0.4684(3) 0.134(2) Uani 1 1 d . . .
F8 F 0.0274(9) 0.6295(6) 0.4328(3) 0.190(4) Uani 1 1 d . . .
F9 F 0.0116(10) 0.7267(6) 0.4733(3) 0.210(5) Uani 1 1 d . . .
F10 F 0.0111(10) 0.8187(6) 0.1300(6) 0.247(6) Uani 1 1 d . . .
F11 F -0.0016(7) 0.9278(5) 0.1423(5) 0.175(3) Uani 1 1 d . . .
F12 F -0.1308(6) 0.8663(7) 0.2102(4) 0.223(5) Uani 1 1 d . . .
F13 F 0.9539(4) 0.5680(3) 0.0564(3) 0.1050(16) Uani 1 1 d . . .
F14 F 0.9371(5) 0.5890(5) 0.1631(3) 0.145(3) Uani 1 1 d . . .
F15 F 0.9753(4) 0.6827(3) 0.0642(3) 0.1095(17) Uani 1 1 d . . .
F16 F 0.4944(6) 0.7173(4) -0.0562(3) 0.1123(17) Uani 1 1 d . . .
F17 F 0.3447(5) 0.6838(4) 0.0366(3) 0.1175(19) Uani 1 1 d . . .
F18 F 0.5129(6) 0.5918(3) 0.0032(4) 0.127(2) Uani 1 1 d . . .
F19 F 0.6500(10) 0.5207(3) 0.4101(5) 0.185(4) Uani 1 1 d . . .
F20 F 0.8255(8) 0.5375(4) 0.3938(7) 0.234(6) Uani 1 1 d . . .
F21 F 0.7096(15) 0.5462(4) 0.4903(4) 0.260(7) Uani 1 1 d . . .
F22 F 0.5518(7) 0.9295(4) 0.4286(4) 0.155(3) Uani 1 1 d . . .
F23 F 0.7540(7) 0.8890(4) 0.3992(4) 0.147(3) Uani 1 1 d . . .
F24 F 0.6520(9) 0.8337(4) 0.5014(3) 0.163(3) Uani 1 1 d . . .
Cl93 Cl 0.2740(12) 1.0388(7) 0.4005(7) 0.208(5) Uani 0.50 1 d PG . .
C91 C 0.2436(16) 0.9409(6) 0.4052(15) 0.38(6) Uani 0.50 1 d PG . .
H91A H 0.3128 0.9126 0.3695 0.457 Uiso 0.50 1 d PG . .
H91B H 0.2448 0.9045 0.4556 0.457 Uiso 0.50 1 d PG . .
Cl94 Cl 0.0813(12) 0.9635(7) 0.3826(9) 0.262(10) Uani 0.50 1 d PG . .

loop_
_atom_site_aniso_label
_atom_site_aniso_U_11
_atom_site_aniso_U_22
_atom_site_aniso_U_33
_atom_site_aniso_U_23
_atom_site_aniso_U_13
_atom_site_aniso_U_12
Mo1 0.0267(3) 0.0762(4) 0.0534(3) -0.0197(3) -0.0077(2) -0.0054(2)
S1 0.0437(8) 0.0819(11) 0.0580(9) 0.0001(8) -0.0032(7) -0.0171(8)
S2 0.0499(9) 0.156(2) 0.0554(10) -0.0476(12) -0.0125(8) -0.0149(11)
S3 0.0894(14) 0.0659(11) 0.1354(19) -0.0353(12) -0.0394(13) -0.0190(10)
N1 0.034(3) 0.082(4) 0.053(3) -0.020(3) -0.005(2) -0.011(2)
N2 0.041(3) 0.079(4) 0.068(3) -0.018(3) -0.015(2) -0.016(3)
N3 0.034(3) 0.060(3) 0.058(3) -0.014(2) -0.014(2) -0.005(2)
C1 0.037(4) 0.141(7) 0.064(4) -0.013(4) -0.012(3) -0.023(4)
O1 0.059(3) 0.217(8) 0.096(4) 0.007(5) 0.005(3) -0.067(4)
C2 0.030(3) 0.103(5) 0.062(4) -0.028(4) -0.002(3) -0.014(3)
O2 0.057(3) 0.160(5) 0.081(3) -0.038(4) -0.032(3) -0.019(3)
C3 0.037(3) 0.080(4) 0.049(3) -0.022(3) -0.003(3) -0.015(3)
C4 0.054(4) 0.071(4) 0.064(4) -0.014(3) -0.021(3) -0.019(4)
C5 0.039(3) 0.054(3) 0.053(3) -0.010(3) -0.014(3) -0.009(3)
C6 0.059(4) 0.078(5) 0.097(6) -0.015(4) -0.030(4) 0.021(4)
C7 0.058(4) 0.075(5) 0.100(6) -0.042(4) -0.021(4) 0.017(4)
C8 0.056(4) 0.129(7) 0.091(6) -0.055(6) -0.016(4) 0.015(5)
C9 0.111(7) 0.071(5) 0.152(9) -0.051(6) -0.041(6) -0.003(5)
C12 0.044(3) 0.094(5) 0.058(4) -0.026(3) -0.019(3) -0.011(3)
C13 0.077(5) 0.052(4) 0.082(5) -0.019(3) -0.026(4) -0.001(3)
C11 0.034(3) 0.084(4) 0.058(4) -0.014(3) -0.003(3) -0.015(3)
C28 0.107(6) 0.080(5) 0.068(5) 0.002(4) -0.026(4) -0.031(5)
C29 0.075(5) 0.077(4) 0.064(4) -0.032(4) -0.015(3) -0.006(4)
C27 0.066(4) 0.080(5) 0.070(4) -0.022(4) -0.011(3) -0.029(4)
C23 0.034(3) 0.073(4) 0.050(3) -0.018(3) -0.013(2) -0.006(3)
C24 0.044(3) 0.061(4) 0.058(4) -0.007(3) -0.018(3) -0.006(3)
C25 0.042(3) 0.055(3) 0.067(4) -0.021(3) -0.019(3) 0.003(3)
C26 0.034(3) 0.059(3) 0.054(3) -0.020(3) -0.011(2) 0.001(3)
C21 0.023(2) 0.065(4) 0.051(3) -0.016(3) -0.007(2) -0.004(2)
C22 0.029(3) 0.070(4) 0.057(4) -0.023(3) -0.010(2) -0.009(3)
B51 0.034(3) 0.044(3) 0.041(3) -0.010(3) -0.011(3) -0.005(3)
C51 0.038(3) 0.045(3) 0.039(3) -0.006(2) -0.015(2) -0.011(2)
C52 0.041(3) 0.052(3) 0.042(3) -0.008(2) -0.016(2) -0.010(2)
C53 0.054(3) 0.058(4) 0.041(3) -0.003(3) -0.018(3) -0.022(3)
C54 0.065(4) 0.050(3) 0.069(4) 0.001(3) -0.032(3) -0.019(3)
C55 0.056(4) 0.044(3) 0.071(4) -0.009(3) -0.030(3) -0.007(3)
C56 0.042(3) 0.049(3) 0.053(3) -0.013(3) -0.013(3) -0.008(3)
C57 0.069(4) 0.070(4) 0.046(3) -0.001(3) -0.016(3) -0.030(3)
C58 0.070(5) 0.050(4) 0.114(6) -0.014(4) -0.035(5) 0.001(4)
C61 0.033(3) 0.039(3) 0.040(3) -0.012(2) -0.011(2) -0.001(2)
C62 0.038(3) 0.048(3) 0.042(3) -0.014(2) -0.012(2) -0.007(2)
C63 0.042(3) 0.061(3) 0.041(3) -0.012(3) -0.005(2) -0.019(3)
C64 0.035(3) 0.074(4) 0.059(4) -0.019(3) -0.008(3) -0.016(3)
C65 0.034(3) 0.064(4) 0.049(3) -0.016(3) -0.014(2) -0.007(3)
C66 0.040(3) 0.050(3) 0.040(3) -0.009(2) -0.010(2) -0.005(2)
C67 0.050(4) 0.117(6) 0.051(4) -0.002(4) -0.007(3) -0.043(4)
C68 0.048(4) 0.097(5) 0.066(4) -0.009(4) -0.025(3) -0.018(4)
C71 0.039(3) 0.044(3) 0.035(3) -0.007(2) -0.007(2) -0.010(2)
C72 0.041(3) 0.050(3) 0.040(3) -0.008(2) -0.010(2) -0.011(2)
C73 0.040(3) 0.050(3) 0.046(3) -0.010(3) -0.002(2) -0.006(2)
C74 0.057(4) 0.053(3) 0.040(3) -0.015(3) -0.001(3) -0.008(3)
C75 0.055(4) 0.050(3) 0.045(3) -0.012(3) -0.019(3) -0.007(3)
C76 0.040(3) 0.048(3) 0.041(3) -0.006(2) -0.016(2) -0.004(2)
C77 0.039(3) 0.086(5) 0.060(4) -0.026(4) 0.005(3) -0.007(3)
C78 0.069(5) 0.069(4) 0.058(4) -0.027(3) -0.022(3) -0.003(3)
C81 0.027(2) 0.045(3) 0.038(3) -0.011(2) -0.004(2) -0.007(2)
C82 0.037(3) 0.047(3) 0.044(3) -0.011(2) -0.010(2) -0.008(2)
C83 0.039(3) 0.048(3) 0.042(3) -0.005(2) -0.011(2) -0.007(2)
C84 0.042(3) 0.061(3) 0.038(3) -0.007(3) -0.016(2) -0.012(3)
C85 0.045(3) 0.058(3) 0.041(3) -0.013(3) -0.010(2) -0.019(3)
C86 0.034(3) 0.045(3) 0.044(3) -0.008(2) -0.005(2) -0.010(2)
C87 0.082(5) 0.052(4) 0.072(5) -0.013(3) -0.046(4) 0.007(4)
C88 0.081(5) 0.064(4) 0.064(4) -0.015(3) -0.030(4) -0.022(4)
F1 0.170(6) 0.172(6) 0.180(6) -0.103(5) 0.114(5) -0.114(5)
F2 0.088(3) 0.234(7) 0.098(4) -0.043(4) -0.003(3) -0.093(4)
F3 0.103(4) 0.246(8) 0.116(5) 0.103(5) -0.015(4) -0.050(5)
Cl91 0.315(18) 0.107(6) 0.153(7) -0.054(6) -0.064(9) 0.002(8)
C90 0.17(3) 0.16(3) 0.25(4) -0.02(3) 0.02(3) 0.02(3)
Cl92 0.256(14) 0.169(9) 0.350(18) -0.090(10) -0.108(13) -0.002(9)
F4 0.123(5) 0.127(5) 0.226(7) -0.118(5) -0.064(5) 0.035(4)
F5 0.140(5) 0.085(3) 0.162(6) 0.004(4) -0.058(4) 0.041(3)
F6 0.053(3) 0.076(3) 0.278(8) -0.032(4) -0.019(4) 0.010(2)
F7 0.101(4) 0.188(6) 0.094(3) 0.062(4) -0.045(3) -0.080(4)
F8 0.239(8) 0.292(10) 0.098(4) 0.054(5) -0.061(5) -0.225(8)
F9 0.224(9) 0.212(8) 0.063(3) 0.005(4) 0.044(4) 0.035(7)
F10 0.288(11) 0.236(9) 0.284(10) -0.184(8) -0.254(10) 0.138(8)
F11 0.143(6) 0.168(6) 0.205(7) 0.051(6) -0.128(6) -0.034(5)
F12 0.053(3) 0.425(14) 0.119(5) 0.051(7) -0.048(3) -0.042(5)
F13 0.055(2) 0.107(3) 0.152(4) -0.075(3) 0.007(3) 0.001(2)
F14 0.053(3) 0.233(7) 0.088(3) -0.019(4) -0.021(2) 0.042(3)
F15 0.056(3) 0.123(4) 0.159(5) -0.063(4) 0.016(3) -0.038(3)
F16 0.155(5) 0.136(4) 0.064(3) -0.005(3) -0.055(3) -0.049(4)
F17 0.076(3) 0.201(6) 0.113(4) -0.090(4) -0.031(3) -0.023(3)
F18 0.161(5) 0.090(3) 0.175(5) -0.067(4) -0.108(5) 0.005(3)
F19 0.270(10) 0.055(3) 0.264(9) 0.027(4) -0.185(8) -0.036(4)
F20 0.107(5) 0.077(4) 0.399(16) 0.016(6) 0.005(7) 0.030(4)
F21 0.57(2) 0.069(3) 0.111(5) -0.009(3) -0.175(9) 0.049(6)
F22 0.172(6) 0.125(5) 0.221(7) -0.120(5) -0.099(6) 0.022(4)
F23 0.144(5) 0.170(6) 0.184(6) -0.100(5) 0.018(4) -0.109(5)
F24 0.343(10) 0.130(4) 0.078(3) -0.013(3) -0.087(5) -0.117(6)
Cl93 0.187(9) 0.199(9) 0.197(9) -0.011(8) -0.069(8) 0.006(8)
C91 0.18(4) 0.72(14) 0.068(18) -0.13(4) -0.02(2) 0.18(6)
Cl94 0.197(11) 0.127(8) 0.332(19) 0.001(9) 0.058(11) -0.002(8)

loop_
_atom_type_symbol
_atom_type_description
_atom_type_scat_dispersion_real
_atom_type_scat_dispersion_imag
_atom_type_scat_source
C C 0.0033 0.0016 'International Tables Vol C Tables 4.2.6.8 and 6.1.1.4'
H H 0.0000 0.0000 'International Tables Vol C Tables 4.2.6.8 and 6.1.1.4'
B B 0.0013 0.0007 'International Tables Vol C Tables 4.2.6.8 and 6.1.1.4'
N N 0.0061 0.0033 'International Tables Vol C Tables 4.2.6.8 and 6.1.1.4'
O O 0.0106 0.0060 'International Tables Vol C Tables 4.2.6.8 and 6.1.1.4'
F F 0.0171 0.0103 'International Tables Vol C Tables 4.2.6.8 and 6.1.1.4'
S S 0.1246 0.1234 'International Tables Vol C Tables 4.2.6.8 and 6.1.1.4'
Mo Mo -1.6832 0.6857 'International Tables Vol C Tables 4.2.6.8 and 6.1.1.4'
Cl Cl 0.1484 0.1585 'International Tables Vol C Tables 4.2.6.8 and 6.1.1.4'

loop_
_geom_angle_atom_site_label_1
_geom_angle_atom_site_label_2
_geom_angle_atom_site_label_3
_geom_angle
_geom_angle_site_symmetry_1
_geom_angle_site_symmetry_3
_geom_angle_publ_flag
C1 Mo1 C2 81.7(3) . . ?
C1 Mo1 N2 87.3(3) . . ?
C2 Mo1 N2 90.0(3) . . ?
C1 Mo1 N3 167.6(3) . . ?
C2 Mo1 N3 94.9(2) . . ?
N2 Mo1 N3 80.73(19) . . ?
C1 Mo1 N1 96.3(2) . . ?
C2 Mo1 N1 170.4(3) . . ?
N2 Mo1 N1 80.47(19) . . ?
N3 Mo1 N1 85.09(19) . . ?
C1 Mo1 C7 104.8(4) . . ?
C2 Mo1 C7 103.5(3) . . ?
N2 Mo1 C7 162.9(2) . . ?
N3 Mo1 C7 87.6(3) . . ?
N1 Mo1 C7 86.1(2) . . ?
C1 Mo1 C8 70.4(4) . . ?
C2 Mo1 C8 107.8(3) . . ?
N2 Mo1 C8 148.4(3) . . ?
N3 Mo1 C8 121.9(3) . . ?
N1 Mo1 C8 80.1(3) . . ?
C7 Mo1 C8 35.9(3) . . ?
C1 Mo1 C6 110.0(3) . . ?
C2 Mo1 C6 69.9(3) . . ?
N2 Mo1 C6 150.4(3) . . ?
N3 Mo1 C6 79.6(2) . . ?
N1 Mo1 C6 119.4(3) . . ?
C7 Mo1 C6 35.5(3) . . ?
C8 Mo1 C6 61.0(3) . . ?
C5 S1 C11 100.3(3) . . ?
C3 S2 C12 101.1(3) . . ?
C4 S3 C13 102.3(3) . . ?
C3 N1 Mo1 177.2(5) . . ?
C4 N2 Mo1 178.8(5) . . ?
C5 N3 Mo1 173.3(5) . . ?
O1 C1 Mo1 175.6(8) . . ?
O2 C2 Mo1 177.6(6) . . ?
N1 C3 S2 178.1(6) . . ?
N2 C4 S3 176.3(6) . . ?
N3 C5 S1 177.0(5) . . ?
C7 C6 Mo1 68.9(4) . . ?
C6 C7 C8 114.3(8) . . ?
C6 C7 C9 122.7(9) . . ?
C8 C7 C9 122.9(8) . . ?
C6 C7 Mo1 75.7(4) . . ?
C8 C7 Mo1 74.6(5) . . ?
C9 C7 Mo1 117.5(5) . . ?
C7 C8 Mo1 69.5(4) . . ?
C23 C12 S2 115.9(4) . . ?
C25 C13 S3 114.8(4) . . ?
C21 C11 S1 116.0(4) . . ?
C24 C23 C22 121.1(5) . . ?
C24 C23 C12 119.8(6) . . ?
C22 C23 C12 119.1(6) . . ?
C23 C24 C25 118.8(6) . . ?
C23 C24 C28 120.8(6) . . ?
C25 C24 C28 120.4(6) . . ?
C26 C25 C24 121.3(6) . . ?
C26 C25 C13 119.2(6) . . ?
C24 C25 C13 119.5(6) . . ?
C21 C26 C25 119.0(5) . . ?
C21 C26 C29 120.3(6) . . ?
C25 C26 C29 120.7(6) . . ?
C26 C21 C22 120.9(5) . . ?
C26 C21 C11 119.8(5) . . ?
C22 C21 C11 119.4(6) . . ?
C23 C22 C21 118.6(5) . . ?
C23 C22 C27 121.2(5) . . ?
C21 C22 C27 120.2(6) . . ?
C61 B51 C81 109.3(4) . . ?
C61 B51 C51 111.3(4) . . ?
C81 B51 C51 111.1(4) . . ?
C61 B51 C71 109.0(4) . . ?
C81 B51 C71 109.5(4) . . ?
C51 B51 C71 106.6(4) . . ?
C56 C51 C52 115.1(5) . . ?
C56 C51 B51 123.2(5) . . ?
C52 C51 B51 121.6(5) . . ?
C53 C52 C51 122.2(5) . . ?
C54 C53 C52 121.1(6) . . ?
C54 C53 C57 118.8(5) . . ?
C52 C53 C57 120.1(6) . . ?
C53 C54 C55 118.0(6) . . ?
C54 C55 C56 121.1(6) . . ?
C54 C55 C58 119.1(6) . . ?
C56 C55 C58 119.9(6) . . ?
C55 C56 C51 122.5(6) . . ?
F3 C57 F2 106.9(7) . . ?
F3 C57 F1 103.8(7) . . ?
F2 C57 F1 102.3(7) . . ?
F3 C57 C53 114.7(6) . . ?
F2 C57 C53 113.6(5) . . ?
F1 C57 C53 114.3(6) . . ?
F6 C58 F5 105.1(7) . . ?
F6 C58 F4 106.2(8) . . ?
F5 C58 F4 105.6(7) . . ?
F6 C58 C55 113.2(6) . . ?
F5 C58 C55 113.3(7) . . ?
F4 C58 C55 112.7(6) . . ?
C62 C61 C66 115.8(5) . . ?
C62 C61 B51 123.7(4) . . ?
C66 C61 B51 120.5(5) . . ?
C63 C62 C61 122.2(5) . . ?
C62 C63 C64 121.0(5) . . ?
C62 C63 C67 120.0(5) . . ?
C64 C63 C67 119.1(5) . . ?
C63 C64 C65 118.3(5) . . ?
C66 C65 C64 120.6(5) . . ?
C66 C65 C68 119.7(5) . . ?
C64 C65 C68 119.7(5) . . ?
C65 C66 C61 122.1(5) . . ?
F8 C67 F7 108.8(8) . . ?
F8 C67 F9 101.9(8) . . ?
F7 C67 F9 100.3(7) . . ?
F8 C67 C63 114.9(6) . . ?
F7 C67 C63 116.8(6) . . ?
F9 C67 C63 112.2(7) . . ?
F10 C68 F12 111.1(8) . . ?
F10 C68 F11 98.8(9) . . ?
F12 C68 F11 98.3(8) . . ?
F10 C68 C65 116.5(7) . . ?
F12 C68 C65 116.4(7) . . ?
F11 C68 C65 112.9(6) . . ?
C72 C71 C76 114.6(5) . . ?
C72 C71 B51 122.2(4) . . ?
C76 C71 B51 123.2(5) . . ?
C73 C72 C71 122.6(5) . . ?
C74 C73 C72 121.4(5) . . ?
C74 C73 C77 120.2(5) . . ?
C72 C73 C77 118.3(5) . . ?
C73 C74 C75 117.9(5) . . ?
C74 C75 C76 120.5(5) . . ?
C74 C75 C78 119.0(5) . . ?
C76 C75 C78 120.4(5) . . ?
C75 C76 C71 122.9(5) . . ?
F14 C77 F15 107.1(7) . . ?
F14 C77 F13 105.9(6) . . ?
F15 C77 F13 104.2(5) . . ?
F14 C77 C73 112.9(5) . . ?
F15 C77 C73 113.1(6) . . ?
F13 C77 C73 113.0(6) . . ?
F17 C78 F18 105.8(7) . . ?
F17 C78 F16 104.5(6) . . ?
F18 C78 F16 104.4(6) . . ?
F17 C78 C75 114.0(5) . . ?
F18 C78 C75 114.0(5) . . ?
F16 C78 C75 113.1(6) . . ?
C82 C81 C86 115.3(5) . . ?
C82 C81 B51 120.9(4) . . ?
C86 C81 B51 123.8(4) . . ?
C83 C82 C81 122.9(5) . . ?
C84 C83 C82 120.3(5) . . ?
C84 C83 C87 119.0(5) . . ?
C82 C83 C87 120.6(5) . . ?
C83 C84 C85 118.6(5) . . ?
C84 C85 C86 120.8(5) . . ?
C84 C85 C88 118.5(5) . . ?
C86 C85 C88 120.7(5) . . ?
C85 C86 C81 122.1(5) . . ?
F21 C87 F20 103.0(9) . . ?
F21 C87 F19 107.2(9) . . ?
F20 C87 F19 97.8(8) . . ?
F21 C87 C83 116.7(6) . . ?
F20 C87 C83 114.0(7) . . ?
F19 C87 C83 115.8(6) . . ?
F23 C88 F24 106.0(7) . . ?
F23 C88 F22 103.0(7) . . ?
F24 C88 F22 104.0(7) . . ?
F23 C88 C85 113.3(6) . . ?
F24 C88 C85 115.0(6) . . ?
F22 C88 C85 114.4(6) . . ?
Cl94 Cl91 C91 121(2) . . ?
Cl94 Cl91 C90 43.9(13) . . ?
C91 Cl91 C90 79.4(11) . . ?
Cl94 C90 Cl92 125.1(10) . . ?
Cl94 C90 Cl91 23.3(7) . . ?
Cl92 C90 Cl91 106.8 . . ?
Cl94 C90 C91 61.3(6) . . ?
Cl92 C90 C91 82.3(8) . . ?
Cl91 C90 C91 38.8(8) . . ?
Cl94 C90 Cl93 113.1(10) . . ?
Cl92 C90 Cl93 42.7(7) . . ?
Cl91 C90 Cl93 89.9(9) . . ?
C91 C90 Cl93 52.3(6) . . ?
Cl93 Cl92 C90 79.1(13) . . ?
Cl92 Cl93 C91 101.0(9) . . ?
Cl92 Cl93 C90 58.2(8) . . ?
C91 Cl93 C90 61.8(4) . . ?
Cl91 C91 Cl93 125.1(6) . . ?
Cl91 C91 Cl94 21.5(6) . . ?
Cl93 C91 Cl94 106.6 . . ?
Cl91 C91 C90 61.8(7) . . ?
Cl93 C91 C90 65.8(6) . . ?
Cl94 C91 C90 41.2(7) . . ?
Cl91 Cl94 C90 112.8(18) . . ?
Cl91 Cl94 C91 37.4(16) . . ?
C90 Cl94 C91 77.5(11) . . ?

loop_
_geom_bond_atom_site_label_1
_geom_bond_atom_site_label_2
_geom_bond_distance
_geom_bond_site_symmetry_2
_geom_bond_publ_flag
Mo1 C1 1.960(8) . ?
Mo1 C2 1.964(7) . ?
Mo1 N2 2.158(6) . ?
Mo1 N3 2.192(5) . ?
Mo1 N1 2.212(5) . ?
Mo1 C7 2.236(8) . ?
Mo1 C8 2.302(8) . ?
Mo1 C6 2.323(7) . ?
S1 C5 1.668(6) . ?
S1 C11 1.838(6) . ?
S2 C3 1.665(7) . ?
S2 C12 1.839(6) . ?
S3 C4 1.656(8) . ?
S3 C13 1.841(8) . ?
N1 C3 1.129(7) . ?
N2 C4 1.138(8) . ?
N3 C5 1.131(7) . ?
C1 O1 1.140(9) . ?
C2 O2 1.136(8) . ?
C6 C7 1.391(11) . ?
C7 C8 1.401(12) . ?
C7 C9 1.508(12) . ?
C12 C23 1.504(8) . ?
C13 C25 1.502(9) . ?
C11 C21 1.495(8) . ?
C28 C24 1.509(9) . ?
C29 C26 1.522(8) . ?
C27 C22 1.492(9) . ?
C23 C24 1.391(9) . ?
C23 C22 1.403(9) . ?
C24 C25 1.398(9) . ?
C25 C26 1.393(9) . ?
C26 C21 1.393(8) . ?
C21 C22 1.405(8) . ?
B51 C61 1.638(8) . ?
B51 C81 1.641(7) . ?
B51 C51 1.649(8) . ?
B51 C71 1.652(8) . ?
C51 C56 1.385(8) . ?
C51 C52 1.394(8) . ?
C52 C53 1.383(8) . ?
C53 C54 1.366(9) . ?
C53 C57 1.480(9) . ?
C54 C55 1.367(9) . ?
C55 C56 1.383(8) . ?
C55 C58 1.487(9) . ?
C57 F3 1.263(8) . ?
C57 F2 1.277(8) . ?
C57 F1 1.282(9) . ?
C58 F6 1.296(9) . ?
C58 F5 1.313(9) . ?
C58 F4 1.314(9) . ?
C61 C62 1.392(7) . ?
C61 C66 1.406(7) . ?
C62 C63 1.373(8) . ?
C63 C64 1.379(8) . ?
C63 C67 1.482(9) . ?
C64 C65 1.383(8) . ?
C65 C66 1.373(8) . ?
C65 C68 1.470(8) . ?
C67 F8 1.249(9) . ?
C67 F7 1.275(8) . ?
C67 F9 1.295(10) . ?
C68 F10 1.195(9) . ?
C68 F12 1.226(9) . ?
C68 F11 1.317(10) . ?
C71 C72 1.389(7) . ?
C71 C76 1.402(7) . ?
C72 C73 1.382(8) . ?
C73 C74 1.368(8) . ?
C73 C77 1.478(8) . ?
C74 C75 1.377(8) . ?
C75 C76 1.384(8) . ?
C75 C78 1.490(8) . ?
C77 F14 1.301(8) . ?
C77 F15 1.311(8) . ?
C77 F13 1.339(8) . ?
C78 F17 1.303(8) . ?
C78 F18 1.304(8) . ?
C78 F16 1.328(8) . ?
C81 C82 1.390(7) . ?
C81 C86 1.395(7) . ?
C82 C83 1.387(7) . ?
C83 C84 1.369(8) . ?
C83 C87 1.470(8) . ?
C84 C85 1.376(8) . ?
C85 C86 1.389(7) . ?
C85 C88 1.488(8) . ?
C87 F21 1.215(9) . ?
C87 F20 1.241(10) . ?
C87 F19 1.253(9) . ?
C88 F23 1.278(9) . ?
C88 F24 1.281(8) . ?
C88 F22 1.282(9) . ?
Cl91 Cl94 0.758(14) . ?
Cl91 C91 1.25(2) . ?
Cl91 C90 1.7645 . ?
C90 Cl94 1.327(17) . ?
C90 Cl92 1.7635 . ?
C90 C91 1.968(19) . ?
C90 Cl93 2.04(3) . ?
Cl92 Cl93 1.408(16) . ?
Cl93 C91 1.7675 . ?
C91 Cl94 1.7688 . ?
